data_1575881
loop_
_publ_author_name
'Senn, Sebastian'
'M&#xf6;rsdorf, Jean-Marc'
'Bertrams, Maria-Sophie'
'Kerzig, Christoph'
'Ballmann, Joachim'

_publ_section_title
;
 &#x3c0;-Extended diphosphonium-bridged ladder stilbenes: water-soluble
 fluorophores with up to eight annulated rings.
;
_journal_issue 43
_journal_name_full 'Chemical science'
_journal_page_first 20517
_journal_page_last 20526
_journal_paper_doi 10.1039/d5sc03752b
_journal_volume 16
_journal_year 2025
_chemical_absolute_configuration ad
_chemical_formula_moiety 'C34 H40 P2'
_chemical_formula_sum 'C34 H40 P2'
_chemical_formula_weight 510.60
_space_group_crystal_system triclinic
_space_group_IT_number 1
_space_group_name_Hall 'P 1'
_space_group_name_H-M_alt 'P 1'
_atom_sites_solution_hydrogens geom
_atom_sites_solution_primary dual
_audit_creation_date 2023-11-14
_audit_creation_method
;
Olex2 1.5
(compiled 2023.08.24 svn.re1ec1418 for OlexSys, GUI svn.r6817)
;
_audit_update_record
;
2025-03-14 deposited with the CCDC.	2025-09-29 downloaded from the CCDC.
;
_cell_angle_alpha 105.871(2)
_cell_angle_beta 90.048(2)
_cell_angle_gamma 100.228(2)
_cell_formula_units_Z 2
_cell_length_a 10.8371(2)
_cell_length_b 11.6905(2)
_cell_length_c 12.3737(3)
_cell_measurement_reflns_used 16060
_cell_measurement_temperature 120(1)
_cell_measurement_theta_max 70.9750
_cell_measurement_theta_min 3.7200
_cell_volume 1481.90(5)
_computing_cell_refinement 'CrysAlisPro 1.171.42.51a (Rigaku OD, 2022)'
_computing_data_collection 'CrysAlisPro 1.171.42.51a (Rigaku OD, 2022)'
_computing_data_reduction 'CrysAlisPro 1.171.42.51a (Rigaku OD, 2022)'
_computing_molecular_graphics 'Olex2 1.5 (Dolomanov et al., 2009)'
_computing_publication_material 'Olex2 1.5 (Dolomanov et al., 2009)'
_computing_structure_refinement 'SHELXL 2019/3 (Sheldrick, 2015)'
_computing_structure_solution 'SHELXT  (Sheldrick, 2015)'
_diffrn_ambient_environment N~2~
_diffrn_ambient_temperature 120(1)
_diffrn_detector 'CCD plate'
_diffrn_detector_area_resol_mean 7.9621
_diffrn_detector_type Eos
_diffrn_measured_fraction_theta_full 1.000
_diffrn_measured_fraction_theta_max 0.985
_diffrn_measurement_details
;
List of Runs (angles in degrees, time in seconds):

  # Type    Start    End  Width  t~exp~   \w     \q     \k     \f   Frames
#--------------------------------------------------------------------------
  1  \w     19.00  64.00   1.00    2.00    --    0.00  77.00-180.00   45
  2  \w     18.00  71.00   1.00    2.00    --    0.00  77.00   0.00   53
  3  \w    -31.00  14.00   1.00    2.00    --    0.00  77.00   0.00   45
  4  \w    -31.00  17.00   1.00    2.00    --    0.00  77.00-180.00   48
  5  \w    -18.00  54.00   1.00    2.00    --    0.00  57.00 120.00   72
  6  \w    -32.00  -7.00   1.00    2.00    --   22.00 123.00 178.84   25
  7  \w    -23.00   2.00   1.00    2.00    --   26.00 115.00 -56.72   25
  8  \w      3.00  28.00   1.00    7.00    --   42.00  91.00  21.71   25
  9  \w      3.00  28.00   1.00    7.00    --   42.00  91.00-102.47   25
 10  \w      2.00  27.00   1.00    7.00    --   42.00  92.00 122.95   25
 11  \w     12.00  37.00   1.00    7.00    --   46.00  81.00-170.58   25
 12  \w     11.00  36.00   1.00    7.00    --   46.00  83.00  71.56   25
 13  \w     14.00  45.00   1.00    7.00    --   46.00  82.00 -49.60   31
 14  \w     70.00 121.00   1.00    7.00    --   50.00  76.00  86.23   51
 15  \w     16.00  41.00   1.00    7.00    --   50.00  82.00  17.57   25
 16  \w     16.00  41.00   1.00    7.00    --   50.00  82.00 -93.57   25
 17  \w     22.00  49.00   1.00    7.00    --   50.00  76.00  86.23   27
 18  \w     28.00  55.00   1.00    7.00    --   54.48  77.00-180.00   27
 19  \w     24.00  49.00   1.00    7.00    --   54.48  77.00 -30.00   25
 20  \w     24.00  85.00   1.00    7.00    --   54.48-125.00-120.00   61
 21  \w     24.00  72.00   1.00    7.00    --   54.48-125.00-180.00   48
 22  \w     27.00  54.00   1.00    7.00    --   54.48  77.00 -60.00   27
 23  \w     29.00  56.00   1.00    7.00    --   54.48  77.00 120.00   27
 24  \w     24.00  49.00   1.00    7.00    --   54.48  77.00 -90.00   25
 25  \w     23.00  50.00   1.00    7.00    --   54.48  77.00 150.00   27
 26  \w     29.00  56.00   1.00    7.00    --   54.48  77.00  30.00   27
 27  \w     24.00  51.00   1.00    7.00    --   54.48  77.00  60.00   27
 28  \w      1.00  97.00   1.00    7.00    --   54.48 -99.00 -30.00   96
 29  \w     29.00  56.00   1.00    7.00    --   58.00  77.00 160.06   27
 30  \w     27.00  52.00   1.00    7.00    --   58.00  77.00   0.59   25
 31  \w     35.00  62.00   1.00    7.00    --   58.00  73.00 -92.92   27
 32  \w    102.00 129.00   1.00    7.00    --   58.00  77.00   0.59   27
 33  \w     95.00 122.00   1.00    7.00    --   58.00  77.00-138.88   27
 34  \w     26.00  52.00   1.00    7.00    --   58.00  77.00-138.88   26
 35  \w     28.00  55.00   1.00    7.00    --   58.00  74.00 -18.88   27
 36  \w     89.00 131.00   1.00    7.00    --   62.00  77.00 -65.25   42
 37  \w     30.00  62.00   1.00    7.00    --   62.00  77.00 -65.25   32
 38  \w     31.00  58.00   1.00    7.00    --   62.00  77.00  67.66   27
 39  \w     31.00  58.00   1.00    7.00    --   62.00  75.00 106.37   27
 40  \w     30.00  58.00   1.00    7.00    --   62.00  77.00  33.95   28
 41  \w     34.00  67.00   1.00    7.00    --   62.00  71.00 -97.78   33
 42  \w     35.00  66.00   1.00    7.00    --   66.00  76.00 -36.71   31
 43  \w     36.00  61.00   1.00    7.00    --   66.00  75.00  41.59   25
 44  \w     38.00  65.00   1.00    7.00    --   66.00  73.00 -72.82   27
 45  \w     39.00 103.00   1.00    7.00    --   66.00  72.00  16.99   64
 46  \w     40.00  65.00   1.00    7.00    --   66.00  75.00 -24.55   25
 47  \w     47.00 130.00   1.00    7.00    --   70.00  64.00 179.14   83
 48  \w     41.00  71.00   1.00    7.00    --   70.00  76.00-129.17   30
 49  \w     39.00  66.00   1.00    7.00    --   70.00  75.00-158.14   27
 50  \w     41.00  68.00   1.00    7.00    --   70.00  77.00  45.11   27
 51  \w     39.00  66.00   1.00    7.00    --   70.00  77.00 121.44   27
 52  \w    111.00 136.00   1.00    7.00    --   70.00  76.00-129.17   25
 53  \w     43.00  70.00   1.00    7.00    --   70.00  71.00   7.75   27
 54  \w     98.00 136.00   1.00    7.00    --   74.00  70.00-109.82   38
 55  \w     53.00  89.00   1.00    7.00    --   74.00  70.00-109.82   36
 56  \w     93.00 139.00   1.00    7.00    --   74.00  66.00 -73.30   46
 57  \w     55.00  85.00   1.00    7.00    --   74.00  66.00 -73.30   30
 58  \w     83.00 145.00   1.00    7.00    --   74.00  75.00  17.98   62
 59  \w     46.00  78.00   1.00    7.00    --   74.00  75.00  17.98   32
 60  \w     51.00  85.00   1.00    7.00    --   74.00  64.00 -79.01   34
 61  \w     48.00  77.00   1.00    7.00    --   78.00  77.00 137.10   29
 62  \w     57.00  84.00   1.00    7.00    --   78.00  73.00 116.89   27
 63  \w     55.00  81.00   1.00    7.00    --   78.00  62.00  45.25   26
 64  \w     53.00  80.00   1.00    7.00    --   78.00  72.00  77.91   27
 65  \w     51.00  78.00   1.00    7.00    --   78.00  70.00 110.12   27
 66  \w     75.00 102.00   1.00   16.00    --   82.00  68.00 102.61   27
 67  \w     61.00  88.00   1.00   16.00    --   82.00  55.00-171.56   27
 68  \w    124.00 152.00   1.00   16.00    --   82.00  77.00  49.83   28
 69  \w     50.00  76.00   1.00   16.00    --   82.00  77.00  49.83   26
 70  \w     51.00  77.00   1.00   16.00    --   82.00  75.00 -69.65   26
 71  \w     64.00 131.00   1.00   16.00    --   86.00  55.00 -68.16   67
 72  \w    105.00 153.00   1.00   16.00    --   86.00  66.00-172.54   48
 73  \w     60.00  91.00   1.00   16.00    --   86.00  66.00-172.54   31
 74  \w    117.00 144.00   1.00   16.00    --   86.00  77.00-132.53   27
 75  \w     54.00  94.00   1.00   16.00    --   86.00  77.00-132.53   40
 76  \w     80.00 156.00   1.00   16.00    --   86.00  76.00 130.16   76
 77  \w     65.00  94.00   1.00   16.00    --   86.00  61.00-153.21   29
 78  \w     55.00 144.00   1.00   16.00    --   86.00  77.00 -43.59   89
 79  \w     66.00  93.00   1.00   16.00    --   90.00  62.00-141.74   27
 80  \w     62.00  90.00   1.00   16.00    --   90.00  70.00 124.76   28
 81  \w     65.00  90.00   1.00   16.00    --   90.00  41.00  29.99   25
 82  \w    128.00 164.00   1.00   16.00    --   94.00  55.00-156.12   36
 83  \w     72.00  98.00   1.00   16.00    --   94.00  55.00-156.12   26
 84  \w     72.00  98.00   1.00   16.00    --   98.00  66.00  66.67   26
 85  \w     80.00 160.00   1.00   16.00    --  102.00  54.00 103.43   80
 86  \w     37.00  76.00   1.00   16.00    --  108.96 -92.00  30.00   39
 87  \w     36.00 109.00   1.00   16.00    --  108.96 -92.00-120.00   73
 88  \w     81.00 108.00   1.00   16.00    --  108.96  71.00 -67.03   27
 89  \w     82.00 116.00   1.00   16.00    --  108.96  38.00  60.00   34
 90  \w     85.00 165.00   1.00   16.00    --  108.96  64.00 150.00   80
 91  \w     85.00 113.00   1.00   16.00    --  108.96  64.00  90.00   28
 92  \w     88.00 169.00   1.00   16.00    --  108.96  64.00  60.00   81
 93  \w     84.00 172.00   1.00   16.00    --  108.96  64.00 -90.00   88
 94  \w     88.00 172.00   1.00   16.00    --  108.96  64.00-180.00   84
 95  \w     80.00 115.00   1.00   16.00    --  108.96  77.00   0.00   35
 96  \w     41.00 132.00   1.00   16.00    --  108.96 -64.00  30.00   91
 97  \w     85.00 161.00   1.00   16.00    --  108.96  64.00 120.00   76
 98  \w     65.00 111.00   1.00   16.00    --  108.96-111.00   0.00   46
 99  \w     85.00 112.00   1.00   16.00    --  108.96  64.00 -30.00   27
100  \w    136.00 176.00   1.00   16.00    --  108.96  64.00-150.00   40
101  \w     86.00 134.00   1.00   16.00    --  108.96  64.00-150.00   48
102  \w    119.00 144.00   1.00   16.00    --  108.96  77.00  90.00   25
103  \w     78.00 105.00   1.00   16.00    --  108.96  77.00  90.00   27
104  \w     77.00 103.00   1.00   16.00    --  108.96  77.00 150.00   26
105  \w     82.00 109.00   1.00   16.00    --  108.96  77.00-180.00   27
106  \w    117.00 158.00   1.00   16.00    --  108.96  77.00   0.00   41
107  \w     78.00 166.00   1.00   16.00    --  108.96  77.00 -60.00   88
108  \w     77.00 104.00   1.00   16.00    --  108.96  77.00-120.00   27
109  \w     85.00 112.00   1.00   16.00    --  108.96  64.00   0.00   27
110  \w     78.00 103.00   1.00   16.00    --  108.96  77.00 120.00   25
111  \w     77.00 103.00   1.00   16.00    --  108.96  77.00  60.00   26
112  \w    113.00 170.00   1.00   16.00    --  108.96  77.00  30.00   57
113  \w     77.00 104.00   1.00   16.00    --  108.96  77.00  30.00   27
114  \w     47.00 109.00   1.00   16.00    --  108.96-111.00-150.00   62
115  \w     77.00 104.00   1.00   16.00    --  108.96  77.00-150.00   27
116  \w     80.00 107.00   1.00   16.00    --  108.96  77.00 -90.00   27
117  \w     78.00 176.00   1.00   16.00    --  108.96  77.00 -30.00   98
118  \w     74.00 109.00   1.00   16.00    --  108.96-111.00  90.00   35
119  \w     85.00 174.00   1.00   16.00    --  108.96  64.00-120.00   89
120  \w     40.00 127.00   1.00   16.00    --  108.96 -50.00-120.00   87
121  \w     76.00 103.00   1.00   16.00    --  108.96 -92.00 120.00   27
;
_diffrn_measurement_device 'four-circle diffractometer'
_diffrn_measurement_device_type 'SuperNova, Dual, Cu at home/near, Eos'
_diffrn_measurement_method '\w scans'
_diffrn_orient_matrix_type 'CrysAlisPro convention (1999,Acta A55,543-557)'
_diffrn_orient_matrix_UB_11 -0.0997575000
_diffrn_orient_matrix_UB_12 0.0654642000
_diffrn_orient_matrix_UB_13 0.0659003000
_diffrn_orient_matrix_UB_21 0.0901344000
_diffrn_orient_matrix_UB_22 0.1222478000
_diffrn_orient_matrix_UB_23 0.0186424000
_diffrn_orient_matrix_UB_31 -0.0533610000
_diffrn_orient_matrix_UB_32 0.0142606000
_diffrn_orient_matrix_UB_33 -0.1100419000
_diffrn_radiation_monochromator mirror
_diffrn_radiation_probe x-ray
_diffrn_radiation_type 'Cu K\a'
_diffrn_radiation_wavelength 1.54184
_diffrn_reflns_av_R_equivalents 0.0645
_diffrn_reflns_av_unetI/netI 0.0614
_diffrn_reflns_Laue_measured_fraction_full 1.000
_diffrn_reflns_Laue_measured_fraction_max 0.985
_diffrn_reflns_limit_h_max 13
_diffrn_reflns_limit_h_min -13
_diffrn_reflns_limit_k_max 14
_diffrn_reflns_limit_k_min -14
_diffrn_reflns_limit_l_max 14
_diffrn_reflns_limit_l_min -15
_diffrn_reflns_number 31950
_diffrn_reflns_point_group_measured_fraction_full 0.946
_diffrn_reflns_point_group_measured_fraction_max 0.921
_diffrn_reflns_theta_full 67.684
_diffrn_reflns_theta_max 71.133
_diffrn_reflns_theta_min 3.719
_diffrn_source 'micro-focus sealed X-ray tube'
_diffrn_source_type 'SuperNova (Cu) X-ray Source'
_exptl_absorpt_coefficient_mu 1.463
_exptl_absorpt_correction_T_max 0.846
_exptl_absorpt_correction_T_min 0.309
_exptl_absorpt_correction_type gaussian
_exptl_absorpt_process_details
;
CrysAlisPro 1.171.42.51a (Rigaku Oxford Diffraction, 2022)
Numerical absorption correction based on gaussian integration over
a multifaceted crystal model
Empirical absorption correction using spherical harmonics,
implemented in SCALE3 ABSPACK scaling algorithm.
;
_exptl_crystal_colour 'pale yellow'
_exptl_crystal_density_diffrn 1.144
_exptl_crystal_description plate
_exptl_crystal_F_000 548
_exptl_crystal_size_max 0.2
_exptl_crystal_size_mid 0.15
_exptl_crystal_size_min 0.07
_refine_diff_density_max 0.681
_refine_diff_density_min -0.303
_refine_diff_density_rms 0.046
_refine_ls_abs_structure_details
;
 Flack x determined using 4248 quotients [(I+)-(I-)]/[(I+)+(I-)]
 (Parsons, Flack and Wagner, Acta Cryst. B69 (2013) 249-259).
;
_refine_ls_abs_structure_Flack -0.012(12)
_refine_ls_extinction_method none
_refine_ls_goodness_of_fit_ref 1.025
_refine_ls_hydrogen_treatment constr
_refine_ls_matrix_type full
_refine_ls_number_parameters 689
_refine_ls_number_reflns 10602
_refine_ls_number_restraints 75
_refine_ls_restrained_S_all 1.022
_refine_ls_R_factor_all 0.0509
_refine_ls_R_factor_gt 0.0478
_refine_ls_shift/su_max 0.000
_refine_ls_shift/su_mean 0.000
_refine_ls_structure_factor_coef Fsqd
_refine_ls_weighting_details 'w=1/[\s^2^(Fo^2^)+(0.0783P)^2^+0.0773P] where P=(Fo^2^+2Fc^2^)/3'
_refine_ls_weighting_scheme calc
_refine_ls_wR_factor_gt 0.1225
_refine_ls_wR_factor_ref 0.1266
_reflns_Friedel_coverage 0.871
_reflns_Friedel_fraction_full 0.892
_reflns_Friedel_fraction_max 0.858
_reflns_number_gt 9980
_reflns_number_total 10602
_reflns_threshold_expression 'I > 2\s(I)'
_cod_data_source_file d5sc03752b3.cif
_cod_data_source_block cmpd_3b_ba_ss9
_cod_depositor_comments 'Adding full bibliography for 1575881--1575890.cif.'
_cod_database_code 1575881
_shelx_shelxl_version_number 2019/3
_chemical_oxdiff_formula C34H40P2
_chemical_oxdiff_usercomment ss228
_shelx_space_group_comment
;
The symmetry employed for this shelxl refinement is uniquely defined
by the following loop, which should always be used as a source of
symmetry information in preference to the above space-group names.
They are only intended as comments.
;
_shelx_estimated_absorpt_t_max 0.904
_shelx_estimated_absorpt_t_min 0.758
_olex2_refinement_description
;
1. Fixed Uiso
 At 1.2 times of:
  All C(H) groups
 At 1.5 times of:
  All C(H,H,H) groups
2. Restrained distances
 P51-C73A \\sim P51-C73B
 with sigma of 0.02
 C73A-C75A \\sim C73B-C75B
 with sigma of 0.02
 C73A-C74A \\sim C73B-C74B
 with sigma of 0.02
 P51-C75A \\sim P51-C75B
 with sigma of 0.02
 P51-C74A \\sim P51-C74B
 with sigma of 0.02
 C75A-C74A \\sim C75B-C74B
 with sigma of 0.02
3. Uiso/Uaniso restraints and constraints
C73A \\sim C73B \\sim C74B \\sim C74A \\sim C75A \\sim C75B: within 2A with
sigma of 0.04 and sigma for terminal atoms of 0.08 within 2A
Uanis(C73A) = Uanis(C73B)
4. Others
 Sof(C73B)=Sof(H73B)=Sof(C74B)=Sof(H74D)=Sof(H74E)=Sof(H74F)=Sof(C75B)=
 Sof(H75D)=Sof(H75E)=Sof(H75F)=1-FVAR(1)
 Sof(C73A)=Sof(H73A)=Sof(C75A)=Sof(H75A)=Sof(H75B)=Sof(H75C)=Sof(C74A)=
 Sof(H74A)=Sof(H74B)=Sof(H74C)=FVAR(1)
5.a Ternary CH refined with riding coordinates:
 C29(H29), C82(H82), C26(H26), C79(H79), C23(H23), C32(H32), C76(H76),
 C73A(H73A), C73B(H73B)
5.b Aromatic/amide H refined with riding coordinates:
 C3(H3), C53(H53), C8(H8), C59(H59), C58(H58), C9(H9), C67(H67), C64(H64),
 C65(H65), C15(H15), C20(H20), C55(H55), C54(H54), C14(H14), C68(H68), C56(H56),
  C4(H4), C17(H17), C70(H70), C69(H69), C6(H6), C18(H18), C5(H5), C19(H19)
5.c Idealised Me refined as rotating group:
 C84(H84A,H84B,H84C), C34(H34A,H34B,H34C), C27(H27A,H27B,H27C), C81(H81A,H81B,
 H81C), C30(H30A,H30B,H30C), C28(H28A,H28B,H28C), C24(H24A,H24B,H24C), C83(H83A,
 H83B,H83C), C78(H78A,H78B,H78C), C31(H31A,H31B,H31C), C33(H33A,H33B,H33C),
 C77(H77A,H77B,H77C), C80(H80A,H80B,H80C), C25(H25A,H25B,H25C), C75A(H75A,H75B,
 H75C), C74A(H74A,H74B,H74C), C74B(H74D,H74E,H74F), C75B(H75D,H75E,H75F)
;
_olex2_submission_special_instructions 'No special instructions were received'
_oxdiff_exptl_absorpt_empirical_details
;
Empirical correction (ABSPACK) includes:
- Absorption correction using spherical harmonics
- Frame scaling
- Detector area scaling
;

loop_
_space_group_symop_operation_xyz
'x, y, z'

loop_
_atom_site_label
_atom_site_type_symbol
_atom_site_fract_x
_atom_site_fract_y
_atom_site_fract_z
_atom_site_U_iso_or_equiv
_atom_site_adp_type
_atom_site_occupancy
_atom_site_site_symmetry_order
_atom_site_calc_flag
_atom_site_refinement_flags_posn
_atom_site_refinement_flags_adp
_atom_site_refinement_flags_occupancy
_atom_site_disorder_assembly
_atom_site_disorder_group
P52 P 0.72398(8) 0.80813(8) 0.32352(8) 0.0305(2) Uani 1 1 d . . . . .
P2 P 0.25988(8) 0.81219(8) 0.83008(8) 0.0310(2) Uani 1 1 d . . . . .
P1 P 0.31793(9) 0.22638(8) 0.53849(8) 0.0319(2) Uani 1 1 d . . . . .
P51 P 0.82023(9) 0.24280(9) 0.21657(10) 0.0393(3) Uani 1 1 d D . . . .
C51 C 0.9155(3) 0.3227(3) 0.1242(3) 0.0288(8) Uani 1 1 d . . . . .
C63 C 0.5834(4) 0.5763(3) 0.1988(3) 0.0321(8) Uani 1 1 d . . . . .
C52 C 1.0221(3) 0.2739(3) 0.0764(3) 0.0303(8) Uani 1 1 d . . . . .
C22 C 0.1119(3) 0.7008(3) 0.7861(3) 0.0297(7) Uani 1 1 d . . . . .
C21 C -0.0017(4) 0.7491(4) 0.7948(3) 0.0340(8) Uani 1 1 d . . . . .
C2 C 0.5331(4) 0.2555(3) 0.6796(3) 0.0324(8) Uani 1 1 d . . . . .
C13 C 0.1043(4) 0.5765(3) 0.7504(3) 0.0318(8) Uani 1 1 d . . . . .
C60 C 0.8900(4) 0.4250(3) 0.0994(3) 0.0312(8) Uani 1 1 d . . . . .
C12 C 0.2132(4) 0.5202(3) 0.7434(3) 0.0322(8) Uani 1 1 d . . . . .
C11 C 0.2980(4) 0.4648(3) 0.7384(3) 0.0319(8) Uani 1 1 d . . . . .
C10 C 0.4041(4) 0.4084(3) 0.7455(3) 0.0329(8) Uani 1 1 d . . . . .
C62 C 0.6969(4) 0.5306(3) 0.1691(3) 0.0328(8) Uani 1 1 d . . . . .
C3 C 0.5645(4) 0.1521(4) 0.6010(4) 0.0362(9) Uani 1 1 d . . . . .
H3 H 0.511068 0.112658 0.535612 0.043 Uiso 1 1 calc R U . . .
C53 C 1.0575(4) 0.1699(3) 0.0968(4) 0.0369(9) Uani 1 1 d . . . . .
H53 H 1.009162 0.129579 0.144065 0.044 Uiso 1 1 calc R U . . .
C57 C 1.0982(3) 0.3304(3) 0.0043(3) 0.0320(8) Uani 1 1 d . . . . .
C29 C 0.3141(4) 0.7576(3) 0.9472(4) 0.0339(8) Uani 1 1 d . . . . .
H29 H 0.305578 0.667623 0.920486 0.041 Uiso 1 1 calc R U . . .
C1 C 0.4247(3) 0.3056(3) 0.6642(3) 0.0309(8) Uani 1 1 d . . . . .
C8 C 0.5903(4) 0.4155(4) 0.8563(4) 0.0422(9) Uani 1 1 d . . . . .
H8 H 0.644507 0.452442 0.921609 0.051 Uiso 1 1 calc R U . . .
C59 C 0.9673(4) 0.4821(3) 0.0298(3) 0.0354(8) Uani 1 1 d . . . . .
H59 H 0.948945 0.553301 0.015618 0.042 Uiso 1 1 calc R U . . .
C61 C 0.7830(4) 0.4786(3) 0.1397(3) 0.0329(8) Uani 1 1 d . . . . .
C66 C 0.3499(4) 0.6412(4) 0.2548(4) 0.0375(9) Uani 1 1 d . . . . .
C71 C 0.4619(4) 0.7294(4) 0.2861(3) 0.0326(8) Uani 1 1 d . . . . .
C58 C 1.0674(4) 0.4358(4) -0.0168(4) 0.0380(9) Uani 1 1 d . . . . .
H58 H 1.117581 0.474436 -0.064192 0.046 Uiso 1 1 calc R U . . .
C72 C 0.5818(3) 0.6944(3) 0.2603(3) 0.0309(8) Uani 1 1 d . . . . .
C82 C 0.8355(4) 0.8005(4) 0.2077(3) 0.0343(8) Uani 1 1 d . . . . .
H82 H 0.873890 0.726825 0.197639 0.041 Uiso 1 1 calc R U . . .
C9 C 0.4884(4) 0.4629(4) 0.8409(4) 0.0400(9) Uani 1 1 d . . . . .
H9 H 0.473185 0.533603 0.894725 0.048 Uiso 1 1 calc R U . . .
C67 C 0.2314(4) 0.6736(5) 0.2853(4) 0.0479(11) Uani 1 1 d . . . . .
H67 H 0.156811 0.614096 0.266405 0.058 Uiso 1 1 calc R U . . .
C64 C 0.4696(4) 0.4902(4) 0.1627(4) 0.0380(9) Uani 1 1 d . . . . .
H64 H 0.472676 0.410540 0.118203 0.046 Uiso 1 1 calc R U . . .
C7 C 0.6171(4) 0.3116(4) 0.7764(4) 0.0382(9) Uani 1 1 d . . . . .
C84 C 0.9399(4) 0.9135(4) 0.2418(4) 0.0417(10) Uani 1 1 d . . . . .
H84A H 0.903047 0.986144 0.251082 0.063 Uiso 1 1 calc R U . . .
H84B H 1.000892 0.909532 0.183082 0.063 Uiso 1 1 calc R U . . .
H84C H 0.982131 0.916829 0.312911 0.063 Uiso 1 1 calc R U . . .
C16 C -0.1197(4) 0.6692(4) 0.7680(4) 0.0376(9) Uani 1 1 d . . . . .
C65 C 0.3572(4) 0.5222(4) 0.1918(4) 0.0407(9) Uani 1 1 d . . . . .
H65 H 0.282326 0.463611 0.169454 0.049 Uiso 1 1 calc R U . . .
C34 C 0.2954(4) 0.7271(4) 0.5985(4) 0.0433(10) Uani 1 1 d . . . . .
H34A H 0.243144 0.647318 0.589724 0.065 Uiso 1 1 calc R U . . .
H34B H 0.355799 0.721777 0.539176 0.065 Uiso 1 1 calc R U . . .
H34C H 0.241987 0.784848 0.592725 0.065 Uiso 1 1 calc R U . . .
C15 C -0.1230(4) 0.5436(4) 0.7299(4) 0.0448(10) Uani 1 1 d . . . . .
H15 H -0.201521 0.490111 0.710056 0.054 Uiso 1 1 calc R U . . .
C20 C -0.0021(4) 0.8753(4) 0.8306(4) 0.0407(9) Uani 1 1 d . . . . .
H20 H 0.075424 0.930758 0.848166 0.049 Uiso 1 1 calc R U . . .
C55 C 1.2331(4) 0.1825(4) -0.0218(4) 0.0448(10) Uani 1 1 d . . . . .
H55 H 1.303537 0.150882 -0.054509 0.054 Uiso 1 1 calc R U . . .
C54 C 1.1596(4) 0.1273(4) 0.0494(4) 0.0450(10) Uani 1 1 d . . . . .
H54 H 1.181504 0.058094 0.065131 0.054 Uiso 1 1 calc R U . . .
C26 C 0.2924(4) 0.3482(4) 0.4748(3) 0.0353(8) Uani 1 1 d . . . . .
H26 H 0.229372 0.393211 0.517646 0.042 Uiso 1 1 calc R U . . .
C79 C 0.7900(4) 0.7273(4) 0.4149(4) 0.0366(9) Uani 1 1 d . . . . .
H79 H 0.826895 0.659993 0.365781 0.044 Uiso 1 1 calc R U . . .
C14 C -0.0143(4) 0.4973(4) 0.7208(4) 0.0400(9) Uani 1 1 d . . . . .
H14 H -0.018154 0.412314 0.694766 0.048 Uiso 1 1 calc R U . . .
C68 C 0.2251(4) 0.7897(5) 0.3413(4) 0.0527(12) Uani 1 1 d . . . . .
H68 H 0.146035 0.810838 0.362185 0.063 Uiso 1 1 calc R U . . .
C23 C 0.1703(4) 0.1875(3) 0.6097(4) 0.0358(9) Uani 1 1 d . . . . .
H23 H 0.162070 0.258345 0.674542 0.043 Uiso 1 1 calc R U . . .
C27 C 0.4152(4) 0.4364(4) 0.4752(4) 0.0433(10) Uani 1 1 d . . . . .
H27A H 0.443253 0.481538 0.552900 0.065 Uiso 1 1 calc R U . . .
H27B H 0.401503 0.492991 0.432779 0.065 Uiso 1 1 calc R U . . .
H27C H 0.479524 0.391041 0.440165 0.065 Uiso 1 1 calc R U . . .
C56 C 1.2023(4) 0.2823(4) -0.0437(4) 0.0404(9) Uani 1 1 d . . . . .
H56 H 1.251842 0.320074 -0.092124 0.048 Uiso 1 1 calc R U . . .
C4 C 0.6701(4) 0.1080(4) 0.6173(4) 0.0435(10) Uani 1 1 d . . . . .
H4 H 0.688949 0.039240 0.563046 0.052 Uiso 1 1 calc R U . . .
C17 C -0.2322(4) 0.7190(5) 0.7787(4) 0.0515(12) Uani 1 1 d . . . . .
H17 H -0.311299 0.666187 0.760653 0.062 Uiso 1 1 calc R U . . .
C81 C 0.8935(4) 0.8131(5) 0.4966(4) 0.0505(11) Uani 1 1 d . . . . .
H81A H 0.960294 0.845940 0.454154 0.076 Uiso 1 1 calc R U . . .
H81B H 0.927990 0.768794 0.542571 0.076 Uiso 1 1 calc R U . . .
H81C H 0.858601 0.879497 0.545579 0.076 Uiso 1 1 calc R U . . .
C70 C 0.4491(4) 0.8502(4) 0.3435(4) 0.0392(9) Uani 1 1 d . . . . .
H70 H 0.521722 0.911908 0.364505 0.047 Uiso 1 1 calc R U . . .
C69 C 0.3329(5) 0.8776(5) 0.3683(4) 0.0483(11) Uani 1 1 d . . . . .
H69 H 0.326091 0.958827 0.405006 0.058 Uiso 1 1 calc R U . . .
C32 C 0.3659(4) 0.7698(4) 0.7131(4) 0.0377(9) Uani 1 1 d . . . . .
H32 H 0.409215 0.704931 0.724402 0.045 Uiso 1 1 calc R U . . .
C30 C 0.4503(5) 0.8124(5) 0.9851(5) 0.0549(12) Uani 1 1 d . . . . .
H30A H 0.504344 0.785871 0.923261 0.082 Uiso 1 1 calc R U . . .
H30B H 0.473287 0.785874 1.049679 0.082 Uiso 1 1 calc R U . . .
H30C H 0.461019 0.900882 1.006770 0.082 Uiso 1 1 calc R U . . .
C6 C 0.7245(4) 0.2625(4) 0.7904(4) 0.0466(10) Uani 1 1 d . . . . .
H6 H 0.779632 0.299591 0.855019 0.056 Uiso 1 1 calc R U . . .
C18 C -0.2279(4) 0.8389(5) 0.8138(4) 0.0523(12) Uani 1 1 d . . . . .
H18 H -0.303903 0.869607 0.820713 0.063 Uiso 1 1 calc R U . . .
C76 C 0.8083(5) 0.3665(4) 0.3457(4) 0.0463(11) Uani 1 1 d . . . . .
H76 H 0.749688 0.417412 0.329272 0.056 Uiso 1 1 calc R U . . .
C28 C 0.2418(4) 0.2875(4) 0.3524(4) 0.0474(11) Uani 1 1 d . . . . .
H28A H 0.303927 0.243962 0.310419 0.071 Uiso 1 1 calc R U . . .
H28B H 0.225806 0.349542 0.317317 0.071 Uiso 1 1 calc R U . . .
H28C H 0.163459 0.230517 0.351549 0.071 Uiso 1 1 calc R U . . .
C24 C 0.0550(4) 0.1585(5) 0.5290(5) 0.0511(12) Uani 1 1 d . . . . .
H24A H 0.044571 0.231486 0.508278 0.077 Uiso 1 1 calc R U . . .
H24B H -0.019774 0.130316 0.565839 0.077 Uiso 1 1 calc R U . . .
H24C H 0.066215 0.095115 0.461195 0.077 Uiso 1 1 calc R U . . .
C83 C 0.7703(5) 0.7948(5) 0.0972(4) 0.0520(12) Uani 1 1 d . . . . .
H83A H 0.711177 0.717816 0.070855 0.078 Uiso 1 1 calc R U . . .
H83B H 0.832958 0.800821 0.041056 0.078 Uiso 1 1 calc R U . . .
H83C H 0.724529 0.861948 0.108470 0.078 Uiso 1 1 calc R U . . .
C5 C 0.7501(4) 0.1633(4) 0.7129(5) 0.0482(11) Uani 1 1 d . . . . .
H5 H 0.822479 0.131463 0.723787 0.058 Uiso 1 1 calc R U . . .
C78 C 0.9356(5) 0.4453(5) 0.3864(4) 0.0573(13) Uani 1 1 d . . . . .
H78A H 0.996239 0.394100 0.392438 0.086 Uiso 1 1 calc R U . . .
H78B H 0.928921 0.501444 0.460232 0.086 Uiso 1 1 calc R U . . .
H78C H 0.963794 0.491278 0.332713 0.086 Uiso 1 1 calc R U . . .
C31 C 0.2286(5) 0.7892(5) 1.0444(4) 0.0495(11) Uani 1 1 d . . . . .
H31A H 0.243205 0.877209 1.076910 0.074 Uiso 1 1 calc R U . . .
H31B H 0.246835 0.750611 1.102044 0.074 Uiso 1 1 calc R U . . .
H31C H 0.140739 0.760235 1.016612 0.074 Uiso 1 1 calc R U . . .
C33 C 0.4634(4) 0.8851(4) 0.7200(5) 0.0491(12) Uani 1 1 d . . . . .
H33A H 0.422425 0.944597 0.698590 0.074 Uiso 1 1 calc R U . . .
H33B H 0.530022 0.864973 0.668606 0.074 Uiso 1 1 calc R U . . .
H33C H 0.499750 0.919193 0.797107 0.074 Uiso 1 1 calc R U . . .
C19 C -0.1134(5) 0.9189(5) 0.8402(4) 0.0505(11) Uani 1 1 d . . . . .
H19 H -0.111791 1.003586 0.864870 0.061 Uiso 1 1 calc R U . . .
C77 C 0.7562(5) 0.3094(6) 0.4379(5) 0.0636(15) Uani 1 1 d . . . . .
H77A H 0.676009 0.254882 0.410560 0.095 Uiso 1 1 calc R U . . .
H77B H 0.743240 0.373221 0.504710 0.095 Uiso 1 1 calc R U . . .
H77C H 0.816035 0.263462 0.457377 0.095 Uiso 1 1 calc R U . . .
C73A C 0.6663(8) 0.2058(8) 0.1285(12) 0.040(2) Uani 0.66(2) 1 d D U P A 1
H73A H 0.648949 0.281255 0.113173 0.048 Uiso 0.66(2) 1 calc R U P A 1
C80 C 0.6896(5) 0.6740(6) 0.4818(5) 0.0619(15) Uani 1 1 d . . . . .
H80A H 0.646720 0.737817 0.524709 0.093 Uiso 1 1 calc R U . . .
H80B H 0.728612 0.639264 0.533760 0.093 Uiso 1 1 calc R U . . .
H80C H 0.628614 0.610621 0.430254 0.093 Uiso 1 1 calc R U . . .
C25 C 0.1820(5) 0.0809(4) 0.6545(4) 0.0474(11) Uani 1 1 d . . . . .
H25A H 0.189825 0.010803 0.591651 0.071 Uiso 1 1 calc R U . . .
H25B H 0.107051 0.060953 0.694954 0.071 Uiso 1 1 calc R U . . .
H25C H 0.256519 0.102178 0.705934 0.071 Uiso 1 1 calc R U . . .
C75A C 0.6768(9) 0.1141(8) 0.0190(8) 0.042(2) Uani 0.66(2) 1 d D U P A 1
H75A H 0.746367 0.146236 -0.021349 0.063 Uiso 0.66(2) 1 calc R U P A 1
H75B H 0.598353 0.096735 -0.026869 0.063 Uiso 0.66(2) 1 calc R U P A 1
H75C H 0.692561 0.039554 0.033487 0.063 Uiso 0.66(2) 1 calc R U P A 1
C74A C 0.5595(7) 0.1569(11) 0.1934(11) 0.056(3) Uani 0.66(2) 1 d D U P A 1
H74A H 0.582549 0.091369 0.219706 0.084 Uiso 0.66(2) 1 calc R U P A 1
H74B H 0.483254 0.125980 0.143937 0.084 Uiso 0.66(2) 1 calc R U P A 1
H74C H 0.544250 0.222067 0.258099 0.084 Uiso 0.66(2) 1 calc R U P A 1
C73B C 0.6517(15) 0.2060(19) 0.169(2) 0.040(2) Uani 0.34(2) 1 d D U P A 2
H73B H 0.616755 0.282286 0.189305 0.048 Uiso 0.34(2) 1 calc R U P A 2
C74B C 0.578(2) 0.118(2) 0.225(2) 0.075(8) Uani 0.34(2) 1 d D U P A 2
H74D H 0.610120 0.041793 0.205014 0.113 Uiso 0.34(2) 1 calc R U P A 2
H74E H 0.488964 0.101398 0.200111 0.113 Uiso 0.34(2) 1 calc R U P A 2
H74F H 0.586162 0.152366 0.307120 0.113 Uiso 0.34(2) 1 calc R U P A 2
C75B C 0.643(3) 0.156(4) 0.042(2) 0.083(9) Uani 0.34(2) 1 d D U P A 2
H75D H 0.554584 0.136484 0.015076 0.124 Uiso 0.34(2) 1 calc R U P A 2
H75E H 0.678889 0.081788 0.021121 0.124 Uiso 0.34(2) 1 calc R U P A 2
H75F H 0.689395 0.215690 0.008304 0.124 Uiso 0.34(2) 1 calc R U P A 2

loop_
_atom_site_aniso_label
_atom_site_aniso_U_11
_atom_site_aniso_U_22
_atom_site_aniso_U_33
_atom_site_aniso_U_23
_atom_site_aniso_U_13
_atom_site_aniso_U_12
P52 0.0308(4) 0.0308(4) 0.0298(5) 0.0088(4) 0.0010(4) 0.0049(3)
P2 0.0297(4) 0.0319(4) 0.0325(5) 0.0134(4) -0.0017(4) 0.0014(3)
P1 0.0331(5) 0.0328(4) 0.0274(5) 0.0068(4) -0.0004(4) 0.0027(3)
P51 0.0383(5) 0.0348(5) 0.0514(7) 0.0220(4) 0.0151(5) 0.0084(4)
C51 0.0300(17) 0.0273(16) 0.028(2) 0.0080(14) 0.0031(15) 0.0017(13)
C63 0.037(2) 0.0365(18) 0.0254(19) 0.0134(15) -0.0038(16) 0.0048(15)
C52 0.0302(17) 0.0309(17) 0.0269(19) 0.0065(14) -0.0028(15) 0.0006(13)
C22 0.0263(16) 0.0424(19) 0.0225(18) 0.0154(15) 0.0022(14) 0.0021(14)
C21 0.0337(19) 0.050(2) 0.0222(19) 0.0163(16) 0.0007(15) 0.0086(16)
C2 0.0320(18) 0.0362(18) 0.031(2) 0.0175(15) 0.0061(15) -0.0010(14)
C13 0.0308(18) 0.0392(18) 0.0238(19) 0.0109(15) -0.0009(14) -0.0010(14)
C60 0.0353(19) 0.0327(17) 0.0234(19) 0.0069(14) -0.0030(15) 0.0020(14)
C12 0.0370(19) 0.0294(17) 0.028(2) 0.0090(14) 0.0023(15) -0.0018(14)
C11 0.039(2) 0.0303(17) 0.0228(19) 0.0071(14) 0.0023(15) -0.0017(15)
C10 0.0344(18) 0.0334(18) 0.030(2) 0.0129(15) 0.0035(16) -0.0020(15)
C62 0.040(2) 0.0296(17) 0.030(2) 0.0094(15) -0.0052(16) 0.0064(15)
C3 0.0336(19) 0.0406(19) 0.038(2) 0.0188(17) 0.0068(17) 0.0042(15)
C53 0.040(2) 0.0345(19) 0.040(2) 0.0139(17) 0.0053(18) 0.0091(15)
C57 0.0324(18) 0.0352(18) 0.025(2) 0.0082(15) 0.0005(15) -0.0017(14)
C29 0.039(2) 0.0326(17) 0.030(2) 0.0111(15) -0.0059(16) 0.0047(15)
C1 0.0320(18) 0.0320(17) 0.029(2) 0.0134(15) 0.0014(15) -0.0004(14)
C8 0.038(2) 0.051(2) 0.033(2) 0.0140(18) -0.0080(17) -0.0051(17)
C59 0.045(2) 0.0341(18) 0.029(2) 0.0144(15) 0.0000(17) 0.0043(15)
C61 0.041(2) 0.0301(17) 0.029(2) 0.0100(15) -0.0015(16) 0.0071(15)
C66 0.0292(18) 0.059(2) 0.030(2) 0.0222(18) -0.0002(16) 0.0054(17)
C71 0.036(2) 0.044(2) 0.0246(19) 0.0181(16) 0.0019(16) 0.0097(16)
C58 0.040(2) 0.041(2) 0.033(2) 0.0170(17) 0.0020(17) -0.0016(16)
C72 0.0299(18) 0.0373(18) 0.029(2) 0.0148(15) 0.0006(15) 0.0062(14)
C82 0.037(2) 0.0375(19) 0.030(2) 0.0134(16) -0.0007(16) 0.0054(15)
C9 0.044(2) 0.039(2) 0.033(2) 0.0077(17) -0.0008(18) 0.0000(16)
C67 0.033(2) 0.081(3) 0.037(2) 0.029(2) 0.0017(18) 0.008(2)
C64 0.041(2) 0.0398(19) 0.032(2) 0.0120(16) -0.0077(17) 0.0005(16)
C7 0.0341(19) 0.044(2) 0.038(2) 0.0204(18) 0.0005(17) -0.0025(16)
C84 0.042(2) 0.039(2) 0.046(3) 0.0182(18) 0.0019(19) 0.0023(17)
C16 0.0265(18) 0.063(3) 0.026(2) 0.0195(18) 0.0005(15) 0.0025(17)
C65 0.032(2) 0.053(2) 0.036(2) 0.0198(19) -0.0095(17) -0.0051(17)
C34 0.044(2) 0.058(3) 0.034(2) 0.0246(19) 0.0069(18) 0.0075(19)
C15 0.032(2) 0.066(3) 0.031(2) 0.015(2) -0.0020(17) -0.0094(18)
C20 0.041(2) 0.050(2) 0.035(2) 0.0163(18) 0.0029(18) 0.0125(17)
C55 0.038(2) 0.053(2) 0.041(3) 0.0061(19) 0.0059(19) 0.0111(18)
C54 0.045(2) 0.044(2) 0.049(3) 0.013(2) 0.003(2) 0.0162(18)
C26 0.0361(19) 0.043(2) 0.028(2) 0.0144(16) 0.0018(16) 0.0039(16)
C79 0.047(2) 0.0394(19) 0.026(2) 0.0145(16) -0.0017(17) 0.0069(16)
C14 0.039(2) 0.044(2) 0.032(2) 0.0100(17) 0.0020(17) -0.0057(17)
C68 0.039(2) 0.093(4) 0.038(3) 0.026(2) 0.0083(19) 0.032(2)
C23 0.0369(19) 0.0307(18) 0.036(2) 0.0075(16) -0.0008(17) -0.0015(15)
C27 0.042(2) 0.050(2) 0.039(2) 0.0202(19) 0.0039(19) -0.0012(18)
C56 0.035(2) 0.051(2) 0.033(2) 0.0114(18) 0.0058(17) 0.0036(17)
C4 0.041(2) 0.045(2) 0.052(3) 0.025(2) 0.011(2) 0.0102(17)
C17 0.033(2) 0.095(4) 0.030(2) 0.023(2) -0.0009(18) 0.009(2)
C81 0.040(2) 0.069(3) 0.044(3) 0.027(2) -0.007(2) -0.004(2)
C70 0.043(2) 0.049(2) 0.032(2) 0.0158(18) 0.0055(18) 0.0173(18)
C69 0.051(3) 0.064(3) 0.038(2) 0.016(2) 0.008(2) 0.030(2)
C32 0.0365(19) 0.039(2) 0.043(2) 0.0224(18) 0.0046(18) 0.0024(16)
C30 0.046(2) 0.061(3) 0.057(3) 0.026(2) -0.022(2) -0.006(2)
C6 0.035(2) 0.062(3) 0.049(3) 0.031(2) -0.0043(19) 0.0016(19)
C18 0.041(2) 0.090(4) 0.037(3) 0.025(2) 0.006(2) 0.030(2)
C76 0.054(3) 0.057(3) 0.041(3) 0.027(2) 0.017(2) 0.023(2)
C28 0.049(3) 0.058(3) 0.033(2) 0.0132(19) -0.0013(19) 0.003(2)
C24 0.040(2) 0.058(3) 0.052(3) 0.022(2) -0.005(2) -0.0103(19)
C83 0.050(3) 0.071(3) 0.039(3) 0.028(2) -0.002(2) 0.002(2)
C5 0.038(2) 0.059(3) 0.060(3) 0.036(2) 0.005(2) 0.0110(19)
C78 0.074(3) 0.057(3) 0.037(3) 0.014(2) 0.012(2) 0.002(2)
C31 0.066(3) 0.057(3) 0.031(2) 0.015(2) 0.002(2) 0.020(2)
C33 0.035(2) 0.055(3) 0.067(3) 0.037(2) 0.009(2) 0.0015(18)
C19 0.052(3) 0.067(3) 0.043(3) 0.024(2) 0.008(2) 0.028(2)
C77 0.046(3) 0.103(4) 0.056(3) 0.047(3) 0.015(2) 0.012(3)
C73A 0.034(3) 0.032(2) 0.055(8) 0.018(4) 0.017(4) 0.002(2)
C80 0.054(3) 0.085(4) 0.045(3) 0.037(3) -0.014(2) -0.023(3)
C25 0.055(3) 0.039(2) 0.049(3) 0.0188(19) 0.007(2) 0.0003(18)
C75A 0.043(4) 0.034(4) 0.046(5) 0.014(3) 0.005(4) -0.003(3)
C74A 0.042(4) 0.055(6) 0.053(6) -0.002(5) 0.012(4) -0.011(4)
C73B 0.034(3) 0.032(2) 0.055(8) 0.018(4) 0.017(4) 0.002(2)
C74B 0.105(18) 0.047(11) 0.071(15) 0.026(10) 0.044(13) -0.009(10)
C75B 0.067(16) 0.10(2) 0.067(17) 0.027(16) 0.000(12) -0.019(15)

loop_
_atom_type_symbol
_atom_type_description
_atom_type_scat_dispersion_real
_atom_type_scat_dispersion_imag
_atom_type_scat_source
C C 0.0181 0.0091 'International Tables Vol C Tables 4.2.6.8 and 6.1.1.4'
H H 0.0000 0.0000 'International Tables Vol C Tables 4.2.6.8 and 6.1.1.4'
P P 0.2955 0.4335 'International Tables Vol C Tables 4.2.6.8 and 6.1.1.4'

loop_
_exptl_crystal_face_index_h
_exptl_crystal_face_index_k
_exptl_crystal_face_index_l
_exptl_crystal_face_perp_dist
2 -1 0 0.0908
-5 1 5 0.1007
-7 3 0 0.0908
1 2 -8 0.0635
1 7 1 0.0337
-1 8 -2 0.0545
-1 -7 0 0.0337
-3 -1 -6 0.0811
-1 -7 5 0.0708
4 5 0 0.0599
1 7 -5 0.0553
-4 -1 -6 0.0885
-2 -7 3 0.0660
2 5 -7 0.0567
-6 -2 0 0.0830
-6 0 -3 0.0904
0 -4 8 0.0836
0 -1 8 0.0842
-6 5 0 0.0804
4 -3 -5 0.0881
-6 5 -2 0.0933
1 6 2 0.0353
6 3 -2 0.0722
-1 7 1 0.0442
1 4 5 0.0518
0 6 -6 0.0651

loop_
_geom_angle_atom_site_label_1
_geom_angle_atom_site_label_2
_geom_angle_atom_site_label_3
_geom_angle
_geom_angle_site_symmetry_1
_geom_angle_site_symmetry_3
_geom_angle_publ_flag
C72 P52 C82 105.07(18) . . ?
C72 P52 C79 100.09(18) . . ?
C82 P52 C79 103.25(18) . . ?
C22 P2 C29 98.69(18) . . ?
C22 P2 C32 104.71(18) . . ?
C32 P2 C29 106.36(19) . . ?
C1 P1 C26 104.71(18) . . ?
C1 P1 C23 99.51(18) . . ?
C26 P1 C23 105.92(18) . . ?
C51 P51 C73A 96.2(5) . . ?
C76 P51 C51 103.46(18) . . ?
C76 P51 C73A 108.2(4) . . ?
C73B P51 C51 110.6(8) . . ?
C73B P51 C76 97.4(8) . . ?
C52 C51 P51 117.1(3) . . ?
C60 C51 P51 124.4(3) . . ?
C60 C51 C52 118.5(3) . . ?
C72 C63 C62 123.3(3) . . ?
C72 C63 C64 121.3(4) . . ?
C64 C63 C62 115.4(3) . . ?
C53 C52 C51 123.2(4) . . ?
C53 C52 C57 116.9(3) . . ?
C57 C52 C51 119.8(3) . . ?
C21 C22 P2 116.3(3) . . ?
C13 C22 P2 124.6(3) . . ?
C13 C22 C21 119.1(3) . . ?
C16 C21 C22 119.8(4) . . ?
C20 C21 C22 122.6(4) . . ?
C20 C21 C16 117.6(4) . . ?
C3 C2 C1 123.1(4) . . ?
C3 C2 C7 116.9(4) . . ?
C7 C2 C1 119.9(4) . . ?
C22 C13 C12 122.7(3) . . ?
C22 C13 C14 120.7(4) . . ?
C14 C13 C12 116.6(3) . . ?
C51 C60 C59 121.4(4) . . ?
C51 C60 C61 122.9(3) . . ?
C59 C60 C61 115.7(3) . . ?
C11 C12 C13 174.7(4) . . ?
C12 C11 C10 173.2(4) . . ?
C1 C10 C11 122.7(4) . . ?
C1 C10 C9 120.9(4) . . ?
C9 C10 C11 116.4(3) . . ?
C61 C62 C63 172.0(4) . . ?
C2 C3 H3 119.2 . . ?
C4 C3 C2 121.6(4) . . ?
C4 C3 H3 119.2 . . ?
C52 C53 H53 119.5 . . ?
C54 C53 C52 120.9(4) . . ?
C54 C53 H53 119.5 . . ?
C58 C57 C52 118.7(3) . . ?
C56 C57 C52 120.1(4) . . ?
C56 C57 C58 121.1(4) . . ?
P2 C29 H29 108.7 . . ?
C30 C29 P2 112.1(3) . . ?
C30 C29 H29 108.7 . . ?
C30 C29 C31 110.7(4) . . ?
C31 C29 P2 108.1(3) . . ?
C31 C29 H29 108.7 . . ?
C2 C1 P1 117.7(3) . . ?
C10 C1 P1 123.9(3) . . ?
C10 C1 C2 118.4(4) . . ?
C9 C8 H8 119.6 . . ?
C9 C8 C7 120.9(4) . . ?
C7 C8 H8 119.6 . . ?
C60 C59 H59 119.7 . . ?
C58 C59 C60 120.5(4) . . ?
C58 C59 H59 119.7 . . ?
C62 C61 C60 174.7(4) . . ?
C71 C66 C67 120.1(4) . . ?
C65 C66 C71 119.4(3) . . ?
C65 C66 C67 120.5(4) . . ?
C66 C71 C72 119.7(4) . . ?
C66 C71 C70 117.3(4) . . ?
C70 C71 C72 122.9(4) . . ?
C57 C58 H58 119.5 . . ?
C59 C58 C57 121.0(4) . . ?
C59 C58 H58 119.5 . . ?
C63 C72 P52 124.5(3) . . ?
C63 C72 C71 118.3(3) . . ?
C71 C72 P52 117.0(3) . . ?
P52 C82 H82 109.0 . . ?
C84 C82 P52 108.4(3) . . ?
C84 C82 H82 109.0 . . ?
C83 C82 P52 111.8(3) . . ?
C83 C82 H82 109.0 . . ?
C83 C82 C84 109.6(4) . . ?
C10 C9 H9 119.5 . . ?
C8 C9 C10 121.0(4) . . ?
C8 C9 H9 119.5 . . ?
C66 C67 H67 120.0 . . ?
C68 C67 C66 119.9(4) . . ?
C68 C67 H67 120.0 . . ?
C63 C64 H64 119.9 . . ?
C65 C64 C63 120.2(4) . . ?
C65 C64 H64 119.9 . . ?
C8 C7 C2 118.9(4) . . ?
C8 C7 C6 121.5(4) . . ?
C6 C7 C2 119.6(4) . . ?
C82 C84 H84A 109.5 . . ?
C82 C84 H84B 109.5 . . ?
C82 C84 H84C 109.5 . . ?
H84A C84 H84B 109.5 . . ?
H84A C84 H84C 109.5 . . ?
H84B C84 H84C 109.5 . . ?
C21 C16 C17 119.0(4) . . ?
C15 C16 C21 119.2(4) . . ?
C15 C16 C17 121.7(4) . . ?
C66 C65 H65 119.5 . . ?
C64 C65 C66 121.0(4) . . ?
C64 C65 H65 119.5 . . ?
H34A C34 H34B 109.5 . . ?
H34A C34 H34C 109.5 . . ?
H34B C34 H34C 109.5 . . ?
C32 C34 H34A 109.5 . . ?
C32 C34 H34B 109.5 . . ?
C32 C34 H34C 109.5 . . ?
C16 C15 H15 119.5 . . ?
C14 C15 C16 121.0(4) . . ?
C14 C15 H15 119.5 . . ?
C21 C20 H20 119.4 . . ?
C19 C20 C21 121.2(4) . . ?
C19 C20 H20 119.4 . . ?
C54 C55 H55 120.4 . . ?
C56 C55 H55 120.4 . . ?
C56 C55 C54 119.2(4) . . ?
C53 C54 C55 121.8(4) . . ?
C53 C54 H54 119.1 . . ?
C55 C54 H54 119.1 . . ?
P1 C26 H26 109.6 . . ?
C27 C26 P1 111.2(3) . . ?
C27 C26 H26 109.6 . . ?
C27 C26 C28 109.1(3) . . ?
C28 C26 P1 107.8(3) . . ?
C28 C26 H26 109.6 . . ?
P52 C79 H79 108.5 . . ?
C81 C79 P52 110.7(3) . . ?
C81 C79 H79 108.5 . . ?
C80 C79 P52 111.7(3) . . ?
C80 C79 H79 108.5 . . ?
C80 C79 C81 108.8(4) . . ?
C13 C14 H14 119.9 . . ?
C15 C14 C13 120.1(4) . . ?
C15 C14 H14 119.9 . . ?
C67 C68 H68 119.7 . . ?
C67 C68 C69 120.6(4) . . ?
C69 C68 H68 119.7 . . ?
P1 C23 H23 108.8 . . ?
C24 C23 P1 111.2(3) . . ?
C24 C23 H23 108.8 . . ?
C25 C23 P1 108.0(3) . . ?
C25 C23 H23 108.8 . . ?
C25 C23 C24 111.4(4) . . ?
C26 C27 H27A 109.5 . . ?
C26 C27 H27B 109.5 . . ?
C26 C27 H27C 109.5 . . ?
H27A C27 H27B 109.5 . . ?
H27A C27 H27C 109.5 . . ?
H27B C27 H27C 109.5 . . ?
C57 C56 H56 119.5 . . ?
C55 C56 C57 121.0(4) . . ?
C55 C56 H56 119.5 . . ?
C3 C4 H4 119.7 . . ?
C3 C4 C5 120.7(4) . . ?
C5 C4 H4 119.7 . . ?
C16 C17 H17 119.4 . . ?
C18 C17 C16 121.2(4) . . ?
C18 C17 H17 119.4 . . ?
C79 C81 H81A 109.5 . . ?
C79 C81 H81B 109.5 . . ?
C79 C81 H81C 109.5 . . ?
H81A C81 H81B 109.5 . . ?
H81A C81 H81C 109.5 . . ?
H81B C81 H81C 109.5 . . ?
C71 C70 H70 119.8 . . ?
C69 C70 C71 120.4(4) . . ?
C69 C70 H70 119.8 . . ?
C68 C69 H69 119.2 . . ?
C70 C69 C68 121.6(5) . . ?
C70 C69 H69 119.2 . . ?
P2 C32 H32 109.7 . . ?
C34 C32 P2 112.1(3) . . ?
C34 C32 H32 109.7 . . ?
C34 C32 C33 109.6(4) . . ?
C33 C32 P2 105.9(3) . . ?
C33 C32 H32 109.7 . . ?
C29 C30 H30A 109.5 . . ?
C29 C30 H30B 109.5 . . ?
C29 C30 H30C 109.5 . . ?
H30A C30 H30B 109.5 . . ?
H30A C30 H30C 109.5 . . ?
H30B C30 H30C 109.5 . . ?
C7 C6 H6 119.4 . . ?
C5 C6 C7 121.2(5) . . ?
C5 C6 H6 119.4 . . ?
C17 C18 H18 119.6 . . ?
C17 C18 C19 120.8(4) . . ?
C19 C18 H18 119.6 . . ?
P51 C76 H76 109.3 . . ?
C78 C76 P51 111.3(3) . . ?
C78 C76 H76 109.3 . . ?
C78 C76 C77 109.1(5) . . ?
C77 C76 P51 108.4(4) . . ?
C77 C76 H76 109.3 . . ?
C26 C28 H28A 109.5 . . ?
C26 C28 H28B 109.5 . . ?
C26 C28 H28C 109.5 . . ?
H28A C28 H28B 109.5 . . ?
H28A C28 H28C 109.5 . . ?
H28B C28 H28C 109.5 . . ?
C23 C24 H24A 109.5 . . ?
C23 C24 H24B 109.5 . . ?
C23 C24 H24C 109.5 . . ?
H24A C24 H24B 109.5 . . ?
H24A C24 H24C 109.5 . . ?
H24B C24 H24C 109.5 . . ?
C82 C83 H83A 109.5 . . ?
C82 C83 H83B 109.5 . . ?
C82 C83 H83C 109.5 . . ?
H83A C83 H83B 109.5 . . ?
H83A C83 H83C 109.5 . . ?
H83B C83 H83C 109.5 . . ?
C4 C5 H5 120.0 . . ?
C6 C5 C4 120.0(4) . . ?
C6 C5 H5 120.0 . . ?
C76 C78 H78A 109.5 . . ?
C76 C78 H78B 109.5 . . ?
C76 C78 H78C 109.5 . . ?
H78A C78 H78B 109.5 . . ?
H78A C78 H78C 109.5 . . ?
H78B C78 H78C 109.5 . . ?
C29 C31 H31A 109.5 . . ?
C29 C31 H31B 109.5 . . ?
C29 C31 H31C 109.5 . . ?
H31A C31 H31B 109.5 . . ?
H31A C31 H31C 109.5 . . ?
H31B C31 H31C 109.5 . . ?
C32 C33 H33A 109.5 . . ?
C32 C33 H33B 109.5 . . ?
C32 C33 H33C 109.5 . . ?
H33A C33 H33B 109.5 . . ?
H33A C33 H33C 109.5 . . ?
H33B C33 H33C 109.5 . . ?
C20 C19 C18 120.2(5) . . ?
C20 C19 H19 119.9 . . ?
C18 C19 H19 119.9 . . ?
C76 C77 H77A 109.5 . . ?
C76 C77 H77B 109.5 . . ?
C76 C77 H77C 109.5 . . ?
H77A C77 H77B 109.5 . . ?
H77A C77 H77C 109.5 . . ?
H77B C77 H77C 109.5 . . ?
P51 C73A H73A 109.1 . . ?
C75A C73A P51 109.6(6) . . ?
C75A C73A H73A 109.1 . . ?
C75A C73A C74A 110.3(7) . . ?
C74A C73A P51 109.5(7) . . ?
C74A C73A H73A 109.1 . . ?
C79 C80 H80A 109.5 . . ?
C79 C80 H80B 109.5 . . ?
C79 C80 H80C 109.5 . . ?
H80A C80 H80B 109.5 . . ?
H80A C80 H80C 109.5 . . ?
H80B C80 H80C 109.5 . . ?
C23 C25 H25A 109.5 . . ?
C23 C25 H25B 109.5 . . ?
C23 C25 H25C 109.5 . . ?
H25A C25 H25B 109.5 . . ?
H25A C25 H25C 109.5 . . ?
H25B C25 H25C 109.5 . . ?
C73A C75A H75A 109.5 . . ?
C73A C75A H75B 109.5 . . ?
C73A C75A H75C 109.5 . . ?
H75A C75A H75B 109.5 . . ?
H75A C75A H75C 109.5 . . ?
H75B C75A H75C 109.5 . . ?
C73A C74A H74A 109.5 . . ?
C73A C74A H74B 109.5 . . ?
C73A C74A H74C 109.5 . . ?
H74A C74A H74B 109.5 . . ?
H74A C74A H74C 109.5 . . ?
H74B C74A H74C 109.5 . . ?
P51 C73B H73B 108.7 . . ?
C74B C73B P51 111.3(16) . . ?
C74B C73B H73B 108.7 . . ?
C75B C73B P51 108.1(13) . . ?
C75B C73B H73B 108.7 . . ?
C75B C73B C74B 111.5(15) . . ?
C73B C74B H74D 109.5 . . ?
C73B C74B H74E 109.5 . . ?
C73B C74B H74F 109.5 . . ?
H74D C74B H74E 109.5 . . ?
H74D C74B H74F 109.5 . . ?
H74E C74B H74F 109.5 . . ?
C73B C75B H75D 109.5 . . ?
C73B C75B H75E 109.5 . . ?
C73B C75B H75F 109.5 . . ?
H75D C75B H75E 109.5 . . ?
H75D C75B H75F 109.5 . . ?
H75E C75B H75F 109.5 . . ?

loop_
_geom_bond_atom_site_label_1
_geom_bond_atom_site_label_2
_geom_bond_distance
_geom_bond_site_symmetry_2
_geom_bond_publ_flag
P52 C72 1.859(4) . ?
P52 C82 1.870(4) . ?
P52 C79 1.873(4) . ?
P2 C22 1.853(4) . ?
P2 C29 1.868(4) . ?
P2 C32 1.863(4) . ?
P1 C1 1.856(4) . ?
P1 C26 1.865(4) . ?
P1 C23 1.873(4) . ?
P51 C51 1.868(4) . ?
P51 C76 1.861(5) . ?
P51 C73A 1.908(9) . ?
P51 C73B 1.856(17) . ?
C51 C52 1.436(5) . ?
C51 C60 1.385(5) . ?
C63 C62 1.435(5) . ?
C63 C72 1.386(5) . ?
C63 C64 1.430(5) . ?
C52 C53 1.421(6) . ?
C52 C57 1.430(5) . ?
C22 C21 1.434(5) . ?
C22 C13 1.386(5) . ?
C21 C16 1.423(6) . ?
C21 C20 1.421(6) . ?
C2 C3 1.424(6) . ?
C2 C1 1.437(6) . ?
C2 C7 1.432(6) . ?
C13 C12 1.441(6) . ?
C13 C14 1.426(5) . ?
C60 C59 1.417(5) . ?
C60 C61 1.440(5) . ?
C12 C11 1.208(6) . ?
C11 C10 1.438(6) . ?
C10 C1 1.392(5) . ?
C10 C9 1.419(6) . ?
C62 C61 1.205(6) . ?
C3 H3 0.9500 . ?
C3 C4 1.371(6) . ?
C53 H53 0.9500 . ?
C53 C54 1.361(6) . ?
C57 C58 1.421(6) . ?
C57 C56 1.409(6) . ?
C29 H29 1.0000 . ?
C29 C30 1.519(6) . ?
C29 C31 1.524(6) . ?
C8 H8 0.9500 . ?
C8 C9 1.356(6) . ?
C8 C7 1.415(6) . ?
C59 H59 0.9500 . ?
C59 C58 1.356(6) . ?
C66 C71 1.422(6) . ?
C66 C67 1.425(6) . ?
C66 C65 1.413(6) . ?
C71 C72 1.440(5) . ?
C71 C70 1.428(6) . ?
C58 H58 0.9500 . ?
C82 H82 1.0000 . ?
C82 C84 1.538(5) . ?
C82 C83 1.517(6) . ?
C9 H9 0.9500 . ?
C67 H67 0.9500 . ?
C67 C68 1.359(8) . ?
C64 H64 0.9500 . ?
C64 C65 1.357(6) . ?
C7 C6 1.416(6) . ?
C84 H84A 0.9800 . ?
C84 H84B 0.9800 . ?
C84 H84C 0.9800 . ?
C16 C15 1.408(7) . ?
C16 C17 1.433(6) . ?
C65 H65 0.9500 . ?
C34 H34A 0.9800 . ?
C34 H34B 0.9800 . ?
C34 H34C 0.9800 . ?
C34 C32 1.524(7) . ?
C15 H15 0.9500 . ?
C15 C14 1.373(6) . ?
C20 H20 0.9500 . ?
C20 C19 1.384(6) . ?
C55 H55 0.9500 . ?
C55 C54 1.400(7) . ?
C55 C56 1.362(7) . ?
C54 H54 0.9500 . ?
C26 H26 1.0000 . ?
C26 C27 1.531(5) . ?
C26 C28 1.539(6) . ?
C79 H79 1.0000 . ?
C79 C81 1.526(6) . ?
C79 C80 1.517(6) . ?
C14 H14 0.9500 . ?
C68 H68 0.9500 . ?
C68 C69 1.385(8) . ?
C23 H23 1.0000 . ?
C23 C24 1.528(6) . ?
C23 C25 1.520(6) . ?
C27 H27A 0.9800 . ?
C27 H27B 0.9800 . ?
C27 H27C 0.9800 . ?
C56 H56 0.9500 . ?
C4 H4 0.9500 . ?
C4 C5 1.396(8) . ?
C17 H17 0.9500 . ?
C17 C18 1.341(8) . ?
C81 H81A 0.9800 . ?
C81 H81B 0.9800 . ?
C81 H81C 0.9800 . ?
C70 H70 0.9500 . ?
C70 C69 1.369(6) . ?
C69 H69 0.9500 . ?
C32 H32 1.0000 . ?
C32 C33 1.540(5) . ?
C30 H30A 0.9800 . ?
C30 H30B 0.9800 . ?
C30 H30C 0.9800 . ?
C6 H6 0.9500 . ?
C6 C5 1.360(7) . ?
C18 H18 0.9500 . ?
C18 C19 1.393(8) . ?
C76 H76 1.0000 . ?
C76 C78 1.516(7) . ?
C76 C77 1.533(7) . ?
C28 H28A 0.9800 . ?
C28 H28B 0.9800 . ?
C28 H28C 0.9800 . ?
C24 H24A 0.9800 . ?
C24 H24B 0.9800 . ?
C24 H24C 0.9800 . ?
C83 H83A 0.9800 . ?
C83 H83B 0.9800 . ?
C83 H83C 0.9800 . ?
C5 H5 0.9500 . ?
C78 H78A 0.9800 . ?
C78 H78B 0.9800 . ?
C78 H78C 0.9800 . ?
C31 H31A 0.9800 . ?
C31 H31B 0.9800 . ?
C31 H31C 0.9800 . ?
C33 H33A 0.9800 . ?
C33 H33B 0.9800 . ?
C33 H33C 0.9800 . ?
C19 H19 0.9500 . ?
C77 H77A 0.9800 . ?
C77 H77B 0.9800 . ?
C77 H77C 0.9800 . ?
C73A H73A 1.0000 . ?
C73A C75A 1.499(11) . ?
C73A C74A 1.525(11) . ?
C80 H80A 0.9800 . ?
C80 H80B 0.9800 . ?
C80 H80C 0.9800 . ?
C25 H25A 0.9800 . ?
C25 H25B 0.9800 . ?
C25 H25C 0.9800 . ?
C75A H75A 0.9800 . ?
C75A H75B 0.9800 . ?
C75A H75C 0.9800 . ?
C74A H74A 0.9800 . ?
C74A H74B 0.9800 . ?
C74A H74C 0.9800 . ?
C73B H73B 1.0000 . ?
C73B C74B 1.515(19) . ?
C73B C75B 1.51(2) . ?
C74B H74D 0.9800 . ?
C74B H74E 0.9800 . ?
C74B H74F 0.9800 . ?
C75B H75D 0.9800 . ?
C75B H75E 0.9800 . ?
C75B H75F 0.9800 . ?

loop_
_geom_torsion_atom_site_label_1
_geom_torsion_atom_site_label_2
_geom_torsion_atom_site_label_3
_geom_torsion_atom_site_label_4
_geom_torsion
_geom_torsion_site_symmetry_1
_geom_torsion_site_symmetry_2
_geom_torsion_site_symmetry_3
_geom_torsion_site_symmetry_4
_geom_torsion_publ_flag
P2 C22 C21 C16 -176.9(3) . . . . ?
P2 C22 C21 C20 2.5(5) . . . . ?
P2 C22 C13 C12 -0.3(6) . . . . ?
P2 C22 C13 C14 178.4(3) . . . . ?
P51 C51 C52 C53 -0.4(5) . . . . ?
P51 C51 C52 C57 179.5(3) . . . . ?
P51 C51 C60 C59 179.2(3) . . . . ?
P51 C51 C60 C61 -2.3(5) . . . . ?
C51 P51 C76 C78 -48.2(4) . . . . ?
C51 P51 C76 C77 -168.1(3) . . . . ?
C51 P51 C73B C74B 167.2(15) . . . . ?
C51 P51 C73B C75B 45(2) . . . . ?
C51 C52 C53 C54 -179.9(4) . . . . ?
C51 C52 C57 C58 1.1(5) . . . . ?
C51 C52 C57 C56 -179.5(4) . . . . ?
C51 C60 C59 C58 1.6(6) . . . . ?
C63 C64 C65 C66 2.1(7) . . . . ?
C52 C51 C60 C59 -0.8(6) . . . . ?
C52 C51 C60 C61 177.7(4) . . . . ?
C52 C53 C54 C55 -0.7(7) . . . . ?
C52 C57 C58 C59 -0.4(6) . . . . ?
C52 C57 C56 C55 -0.6(6) . . . . ?
C22 P2 C29 C30 166.7(3) . . . . ?
C22 P2 C29 C31 -71.1(3) . . . . ?
C22 P2 C32 C34 37.2(3) . . . . ?
C22 P2 C32 C33 156.7(3) . . . . ?
C22 C21 C16 C15 -2.0(6) . . . . ?
C22 C21 C16 C17 179.1(4) . . . . ?
C22 C21 C20 C19 -178.7(4) . . . . ?
C22 C13 C14 C15 -1.5(6) . . . . ?
C21 C22 C13 C12 -177.6(4) . . . . ?
C21 C22 C13 C14 1.0(6) . . . . ?
C21 C16 C15 C14 1.6(6) . . . . ?
C21 C16 C17 C18 -0.3(7) . . . . ?
C21 C20 C19 C18 -0.5(7) . . . . ?
C2 C3 C4 C5 0.5(6) . . . . ?
C2 C7 C6 C5 0.5(6) . . . . ?
C13 C22 C21 C16 0.7(6) . . . . ?
C13 C22 C21 C20 -179.9(4) . . . . ?
C60 C51 C52 C53 179.6(4) . . . . ?
C60 C51 C52 C57 -0.5(5) . . . . ?
C60 C59 C58 C57 -0.9(6) . . . . ?
C12 C13 C14 C15 177.3(4) . . . . ?
C11 C10 C1 P1 -1.2(5) . . . . ?
C11 C10 C1 C2 -179.4(3) . . . . ?
C11 C10 C9 C8 178.9(4) . . . . ?
C62 C63 C72 P52 -5.2(6) . . . . ?
C62 C63 C72 C71 -179.3(4) . . . . ?
C62 C63 C64 C65 176.3(4) . . . . ?
C3 C2 C1 P1 2.8(5) . . . . ?
C3 C2 C1 C10 -178.9(3) . . . . ?
C3 C2 C7 C8 179.4(3) . . . . ?
C3 C2 C7 C6 -0.7(5) . . . . ?
C3 C4 C5 C6 -0.7(7) . . . . ?
C53 C52 C57 C58 -179.0(4) . . . . ?
C53 C52 C57 C56 0.5(6) . . . . ?
C57 C52 C53 C54 0.2(6) . . . . ?
C29 P2 C22 C21 119.0(3) . . . . ?
C29 P2 C22 C13 -58.4(4) . . . . ?
C29 P2 C32 C34 141.0(3) . . . . ?
C29 P2 C32 C33 -99.4(3) . . . . ?
C1 P1 C26 C27 42.5(3) . . . . ?
C1 P1 C26 C28 161.9(3) . . . . ?
C1 P1 C23 C24 161.2(3) . . . . ?
C1 P1 C23 C25 -76.4(3) . . . . ?
C1 C2 C3 C4 178.7(4) . . . . ?
C1 C2 C7 C8 0.8(5) . . . . ?
C1 C2 C7 C6 -179.3(4) . . . . ?
C1 C10 C9 C8 -0.9(6) . . . . ?
C8 C7 C6 C5 -179.5(4) . . . . ?
C61 C60 C59 C58 -177.0(4) . . . . ?
C66 C71 C72 P52 -170.5(3) . . . . ?
C66 C71 C72 C63 4.0(6) . . . . ?
C66 C71 C70 C69 1.2(6) . . . . ?
C66 C67 C68 C69 0.6(7) . . . . ?
C71 C66 C67 C68 2.0(7) . . . . ?
C71 C66 C65 C64 1.3(6) . . . . ?
C71 C70 C69 C68 1.4(7) . . . . ?
C58 C57 C56 C55 178.8(4) . . . . ?
C72 P52 C82 C84 164.9(3) . . . . ?
C72 P52 C82 C83 43.9(3) . . . . ?
C72 P52 C79 C81 -167.7(3) . . . . ?
C72 P52 C79 C80 -46.3(4) . . . . ?
C72 C63 C64 C65 -2.4(6) . . . . ?
C72 C71 C70 C69 -178.3(4) . . . . ?
C82 P52 C72 C63 49.0(4) . . . . ?
C82 P52 C72 C71 -136.8(3) . . . . ?
C82 P52 C79 C81 84.1(3) . . . . ?
C82 P52 C79 C80 -154.6(3) . . . . ?
C9 C10 C1 P1 178.6(3) . . . . ?
C9 C10 C1 C2 0.4(5) . . . . ?
C9 C8 C7 C2 -1.3(6) . . . . ?
C9 C8 C7 C6 178.8(4) . . . . ?
C67 C66 C71 C72 176.6(4) . . . . ?
C67 C66 C71 C70 -2.9(6) . . . . ?
C67 C66 C65 C64 -179.7(4) . . . . ?
C67 C68 C69 C70 -2.4(8) . . . . ?
C64 C63 C72 P52 173.4(3) . . . . ?
C64 C63 C72 C71 -0.7(6) . . . . ?
C7 C2 C3 C4 0.2(5) . . . . ?
C7 C2 C1 P1 -178.7(3) . . . . ?
C7 C2 C1 C10 -0.4(5) . . . . ?
C7 C8 C9 C10 1.3(6) . . . . ?
C7 C6 C5 C4 0.2(7) . . . . ?
C16 C21 C20 C19 0.7(6) . . . . ?
C16 C15 C14 C13 0.1(7) . . . . ?
C16 C17 C18 C19 0.5(7) . . . . ?
C65 C66 C71 C72 -4.3(6) . . . . ?
C65 C66 C71 C70 176.1(4) . . . . ?
C65 C66 C67 C68 -177.0(4) . . . . ?
C15 C16 C17 C18 -179.1(5) . . . . ?
C20 C21 C16 C15 178.6(4) . . . . ?
C20 C21 C16 C17 -0.3(6) . . . . ?
C54 C55 C56 C57 0.1(7) . . . . ?
C26 P1 C1 C2 -131.4(3) . . . . ?
C26 P1 C1 C10 50.3(3) . . . . ?
C26 P1 C23 C24 52.8(3) . . . . ?
C26 P1 C23 C25 175.2(3) . . . . ?
C79 P52 C72 C63 -57.8(4) . . . . ?
C79 P52 C72 C71 116.4(3) . . . . ?
C79 P52 C82 C84 -90.7(3) . . . . ?
C79 P52 C82 C83 148.4(3) . . . . ?
C23 P1 C1 C2 119.2(3) . . . . ?
C23 P1 C1 C10 -59.0(3) . . . . ?
C23 P1 C26 C27 147.1(3) . . . . ?
C23 P1 C26 C28 -93.4(3) . . . . ?
C56 C57 C58 C59 -179.8(4) . . . . ?
C56 C55 C54 C53 0.5(7) . . . . ?
C17 C16 C15 C14 -179.6(4) . . . . ?
C17 C18 C19 C20 -0.1(8) . . . . ?
C70 C71 C72 P52 9.0(5) . . . . ?
C70 C71 C72 C63 -176.5(4) . . . . ?
C32 P2 C22 C21 -131.5(3) . . . . ?
C32 P2 C22 C13 51.1(4) . . . . ?
C32 P2 C29 C30 58.5(4) . . . . ?
C32 P2 C29 C31 -179.3(3) . . . . ?
C76 P51 C51 C52 129.3(3) . . . . ?
C76 P51 C51 C60 -50.7(4) . . . . ?
C76 P51 C73B C74B -85.3(17) . . . . ?
C76 P51 C73B C75B 152.0(19) . . . . ?
C73A P51 C51 C52 -120.2(4) . . . . ?
C73A P51 C51 C60 59.8(5) . . . . ?
C73A P51 C76 C78 -149.4(5) . . . . ?
C73A P51 C76 C77 90.6(5) . . . . ?
C73B P51 C51 C52 -127.3(8) . . . . ?
C73B P51 C51 C60 52.7(8) . . . . ?
C73B P51 C76 C78 -161.5(8) . . . . ?
C73B P51 C76 C77 78.5(8) . . . . ?
